data_7104523
loop_
_publ_author_name
'Xu, Ling'
'Yan, Shihai'
'Choi, Eun-Young'
'Lee, Jin Yong'
'Kwon, Young-Uk'

_publ_section_title
;
 Product control by halide ions of ionic liquids in the ionothermal
 syntheses of Ni-(H)BTC metal-organic frameworks.
;
_journal_issue 23
_journal_name_full 'Chemical communications (Cambridge, England)'
_journal_page_first 3431
_journal_page_last 3433
_journal_paper_doi 10.1039/b902223f
_journal_volume 34
_journal_year 2009
_chemical_formula_sum 'C36 H38 N4 Ni3 O16'
_chemical_formula_weight 958.83
_chemical_name_systematic
;
?
;
_space_group_IT_number 61
_symmetry_cell_setting orthorhombic
_symmetry_space_group_name_Hall '-P 2ac 2ab'
_symmetry_space_group_name_H-M 'P b c a'
_atom_sites_solution_hydrogens geom
_atom_sites_solution_primary direct
_atom_sites_solution_secondary difmap
_audit_creation_method SHELXL-97
_cell_angle_alpha 90.00
_cell_angle_beta 90.00
_cell_angle_gamma 90.00
_cell_formula_units_Z 4
_cell_length_a 14.1349(5)
_cell_length_b 16.2961(5)
_cell_length_c 16.5240(5)
_cell_measurement_reflns_used 9272
_cell_measurement_temperature 173(2)
_cell_measurement_theta_max 28.28
_cell_measurement_theta_min 2.27
_cell_volume 3806.2(2)
_computing_cell_refinement 'Bruker SMART'
_computing_data_collection 'Bruker SMART'
_computing_data_reduction 'Bruker SAINT'
_computing_molecular_graphics 'Bruker SHELXTL'
_computing_publication_material 'Bruker SHELXTL'
_computing_structure_refinement 'Bruker SHELXTL'
_computing_structure_solution 'Bruker SHELXTL'
_diffrn_ambient_temperature 173(2)
_diffrn_measured_fraction_theta_full 0.989
_diffrn_measured_fraction_theta_max 0.989
_diffrn_measurement_device_type 'CCD area detector'
_diffrn_measurement_method 'phi and omega scans'
_diffrn_radiation_monochromator graphite
_diffrn_radiation_source 'sealed tube'
_diffrn_radiation_type MoK\a
_diffrn_radiation_wavelength 0.71073
_diffrn_reflns_av_R_equivalents 0.0596
_diffrn_reflns_av_sigmaI/netI 0.0477
_diffrn_reflns_limit_h_max 17
_diffrn_reflns_limit_h_min -18
_diffrn_reflns_limit_k_max 21
_diffrn_reflns_limit_k_min -16
_diffrn_reflns_limit_l_max 22
_diffrn_reflns_limit_l_min -21
_diffrn_reflns_number 26404
_diffrn_reflns_theta_full 28.29
_diffrn_reflns_theta_max 28.29
_diffrn_reflns_theta_min 2.27
_exptl_absorpt_coefficient_mu 1.542
_exptl_absorpt_correction_T_max 1.0000
_exptl_absorpt_correction_T_min 0.4788
_exptl_absorpt_correction_type none
_exptl_crystal_colour green
_exptl_crystal_density_diffrn 1.665
_exptl_crystal_density_method 'not measured'
_exptl_crystal_description plate
_exptl_crystal_F_000 1976
_exptl_crystal_size_max 0.18
_exptl_crystal_size_mid 0.15
_exptl_crystal_size_min 0.13
_refine_diff_density_max 0.804
_refine_diff_density_min -0.640
_refine_diff_density_rms 0.133
_refine_ls_extinction_method none
_refine_ls_goodness_of_fit_ref 1.063
_refine_ls_hydrogen_treatment constr
_refine_ls_matrix_type full
_refine_ls_number_parameters 268
_refine_ls_number_reflns 4672
_refine_ls_number_restraints 0
_refine_ls_restrained_S_all 1.063
_refine_ls_R_factor_all 0.0653
_refine_ls_R_factor_gt 0.0365
_refine_ls_shift/su_max 0.001
_refine_ls_shift/su_mean 0.000
_refine_ls_structure_factor_coef Fsqd
_refine_ls_weighting_details 'calc w=1/[\s^2^(Fo^2^)+(0.0595P)^2^+2.3899P] where P=(Fo^2^+2Fc^2^)/3'
_refine_ls_weighting_scheme calc
_refine_ls_wR_factor_gt 0.0908
_refine_ls_wR_factor_ref 0.1172
_reflns_number_gt 3419
_reflns_number_total 4672
_reflns_threshold_expression >2sigma(I)
_cod_data_source_file b902223f.txt
_cod_data_source_block A2
_cod_depositor_comments
;
The following automatic conversions were performed:
'_symmetry_cell_setting' value 'Orthorhombic' changed to 'orthorhombic'
according to '/home/saulius/struct/CIF-dictionaries/cif_core.dic'
dictionary named 'cif_core.dic' version 2.4.1 from 2010-06-29.

Automatic conversion script
Id: cif_fix_enum 1527 2010-12-29 10:47:43Z saulius 
;
_cod_original_sg_symbol_H-M Pbca
_cod_database_code 7104523

loop_
_symmetry_equiv_pos_as_xyz
'x, y, z'
'-x+1/2, -y, z+1/2'
'-x, y+1/2, -z+1/2'
'x+1/2, -y+1/2, -z'
'-x, -y, -z'
'x-1/2, y, -z-1/2'
'x, -y-1/2, z-1/2'
'-x-1/2, y-1/2, z'

loop_
_atom_site_label
_atom_site_type_symbol
_atom_site_fract_x
_atom_site_fract_y
_atom_site_fract_z
_atom_site_U_iso_or_equiv
_atom_site_adp_type
_atom_site_occupancy
_atom_site_symmetry_multiplicity
_atom_site_calc_flag
_atom_site_refinement_flags
_atom_site_disorder_assembly
_atom_site_disorder_group
Ni1 Ni -0.027279(18) 0.672634(15) 0.113979(15) 0.01285(6) Uani 1 1 d . . .
Ni2 Ni 0.0000 0.5000 0.0000 0.00956(8) Uani 1 2 d S . .
C11 C 0.13894(14) 0.49671(11) 0.23520(11) 0.0130(4) Uani 1 1 d . . .
C12 C 0.11333(13) 0.41695(12) 0.25374(11) 0.0132(4) Uani 1 1 d . . .
H12A H 0.0700 0.3886 0.2198 0.016 Uiso 1 1 calc R . .
C13 C 0.15028(14) 0.37775(12) 0.32145(11) 0.0151(4) Uani 1 1 d . . .
C14 C 0.22011(14) 0.41706(12) 0.36651(12) 0.0150(4) Uani 1 1 d . . .
H14A H 0.2458 0.3908 0.4129 0.018 Uiso 1 1 calc R . .
C15 C 0.25244(13) 0.49409(12) 0.34428(11) 0.0133(4) Uani 1 1 d . . .
C16 C 0.20818(13) 0.53592(12) 0.28068(11) 0.0139(4) Uani 1 1 d . . .
H16A H 0.2254 0.5909 0.2687 0.017 Uiso 1 1 calc R . .
C17 C 0.08987(13) 0.53910(12) 0.16545(11) 0.0121(4) Uani 1 1 d . . .
C18 C 0.11163(14) 0.29506(12) 0.34502(12) 0.0166(5) Uani 1 1 d . . .
C19 C 0.33821(13) 0.53209(12) 0.38431(11) 0.0128(4) Uani 1 1 d . . .
O11 O 0.08198(10) 0.61616(8) 0.16901(8) 0.0183(3) Uani 1 1 d . . .
O12 O 0.05962(10) 0.49238(8) 0.11133(8) 0.0153(3) Uani 1 1 d . . .
O13 O 0.05129(10) 0.26097(8) 0.29906(8) 0.0190(3) Uani 1 1 d . . .
O14 O 0.13573(10) 0.26241(9) 0.41087(8) 0.0197(3) Uani 1 1 d . . .
O15 O 0.36667(9) 0.49921(8) 0.44907(8) 0.0140(3) Uani 1 1 d . . .
O16 O 0.37515(10) 0.59115(9) 0.34715(8) 0.0180(3) Uani 1 1 d . . .
C21 C 0.07701(17) 0.69448(14) -0.10718(13) 0.0247(5) Uani 1 1 d . . .
H21A H 0.1461 0.6987 -0.1100 0.037 Uiso 1 1 calc R . .
H21B H 0.0485 0.7438 -0.1307 0.037 Uiso 1 1 calc R . .
H21C H 0.0561 0.6461 -0.1375 0.037 Uiso 1 1 calc R . .
C22 C 0.04700(15) 0.68656(13) -0.02050(12) 0.0167(5) Uani 1 1 d . . .
O1 O 0.06654(10) 0.74042(9) 0.03075(9) 0.0222(4) Uani 1 1 d . . .
O2 O -0.00589(10) 0.62681(9) 0.00105(8) 0.0145(3) Uani 1 1 d . . .
N1 N 0.21300(14) 0.62074(14) 0.60369(12) 0.0345(6) Uani 1 1 d . . .
N2 N 0.15894(15) 0.49926(13) 0.62603(12) 0.0315(5) Uani 1 1 d . . .
C1 C 0.22025(18) 0.54235(18) 0.58355(14) 0.0350(7) Uani 1 1 d . . .
H1A H 0.2629 0.5206 0.5446 0.042 Uiso 1 1 calc R . .
C2 C 0.14386(17) 0.62855(16) 0.66206(15) 0.0333(6) Uani 1 1 d . . .
H2A H 0.1236 0.6778 0.6874 0.040 Uiso 1 1 calc R . .
C3 C 0.11102(17) 0.55261(16) 0.67580(15) 0.0325(6) Uani 1 1 d . . .
H3A H 0.0630 0.5382 0.7134 0.039 Uiso 1 1 calc R . .
C4 C 0.2727(2) 0.6868(2) 0.5734(2) 0.0606(10) Uani 1 1 d . . .
H4A H 0.3159 0.6651 0.5323 0.091 Uiso 1 1 calc R . .
H4B H 0.3094 0.7100 0.6182 0.091 Uiso 1 1 calc R . .
H4C H 0.2330 0.7296 0.5494 0.091 Uiso 1 1 calc R . .
C5 C 0.1454(2) 0.40963(17) 0.62145(18) 0.0454(8) Uani 1 1 d . . .
H5A H 0.1268 0.3888 0.6754 0.054 Uiso 1 1 calc R . .
H5B H 0.2060 0.3834 0.6064 0.054 Uiso 1 1 calc R . .
C6 C 0.0716(2) 0.38639(19) 0.56125(19) 0.0486(8) Uani 1 1 d . . .
H6A H 0.0720 0.3260 0.5550 0.058 Uiso 1 1 calc R . .
H6B H 0.0887 0.4105 0.5083 0.058 Uiso 1 1 calc R . .
C7 C -0.0272(2) 0.41318(19) 0.5826(2) 0.0534(9) Uani 1 1 d . . .
H7A H -0.0710 0.3955 0.5401 0.080 Uiso 1 1 calc R . .
H7B H -0.0291 0.4731 0.5874 0.080 Uiso 1 1 calc R . .
H7C H -0.0458 0.3884 0.6342 0.080 Uiso 1 1 calc R . .

loop_
_atom_site_aniso_label
_atom_site_aniso_U_11
_atom_site_aniso_U_22
_atom_site_aniso_U_33
_atom_site_aniso_U_23
_atom_site_aniso_U_13
_atom_site_aniso_U_12
Ni1 0.01418(12) 0.01123(13) 0.01315(12) -0.00133(10) -0.00080(9) 0.00042(9)
Ni2 0.01070(15) 0.01002(16) 0.00797(15) -0.00013(13) 0.00041(12) -0.00002(13)
C11 0.0122(9) 0.0141(9) 0.0127(8) 0.0008(7) 0.0016(7) 0.0035(7)
C12 0.0109(8) 0.0141(9) 0.0146(9) -0.0007(8) -0.0016(7) -0.0026(7)
C13 0.0137(9) 0.0160(10) 0.0155(9) 0.0028(8) -0.0009(7) -0.0002(8)
C14 0.0162(9) 0.0148(10) 0.0138(9) 0.0021(7) -0.0022(7) 0.0004(8)
C15 0.0126(9) 0.0145(9) 0.0129(8) -0.0005(8) -0.0026(7) 0.0008(7)
C16 0.0136(9) 0.0132(9) 0.0147(9) 0.0001(8) 0.0010(7) -0.0008(8)
C17 0.0096(8) 0.0149(9) 0.0119(8) 0.0014(7) 0.0006(7) -0.0019(7)
C18 0.0175(9) 0.0141(10) 0.0183(9) 0.0015(8) -0.0012(8) -0.0004(8)
C19 0.0114(9) 0.0131(9) 0.0141(9) 0.0001(8) 0.0011(7) 0.0002(7)
O11 0.0206(7) 0.0122(7) 0.0222(7) -0.0008(6) -0.0076(6) 0.0011(6)
O12 0.0191(7) 0.0172(7) 0.0095(6) -0.0002(5) -0.0045(5) 0.0024(6)
O13 0.0231(7) 0.0151(7) 0.0188(7) 0.0050(6) -0.0069(6) -0.0057(6)
O14 0.0246(7) 0.0168(7) 0.0176(7) 0.0074(6) -0.0053(6) -0.0043(6)
O15 0.0113(6) 0.0180(7) 0.0127(6) 0.0016(5) -0.0021(5) -0.0001(5)
O16 0.0177(7) 0.0184(7) 0.0179(7) 0.0046(6) -0.0041(6) -0.0035(6)
C21 0.0308(12) 0.0212(11) 0.0221(11) 0.0051(9) 0.0079(9) 0.0000(9)
C22 0.0160(10) 0.0154(10) 0.0186(10) 0.0000(8) -0.0011(8) 0.0022(8)
O1 0.0263(8) 0.0176(7) 0.0227(7) 0.0000(6) -0.0004(6) -0.0058(6)
O2 0.0182(7) 0.0120(7) 0.0133(6) -0.0011(5) 0.0016(5) 0.0008(5)
N1 0.0227(10) 0.0458(13) 0.0350(11) 0.0143(10) 0.0003(9) 0.0039(9)
N2 0.0244(10) 0.0430(13) 0.0269(10) -0.0046(9) -0.0017(8) 0.0057(9)
C1 0.0253(12) 0.0564(17) 0.0233(11) 0.0002(12) 0.0002(10) 0.0100(12)
C2 0.0260(12) 0.0399(15) 0.0340(13) -0.0015(11) 0.0023(11) 0.0081(11)
C3 0.0256(12) 0.0392(14) 0.0328(13) 0.0001(11) 0.0072(10) 0.0047(11)
C4 0.0322(15) 0.0638(19) 0.086(2) 0.0416(17) 0.0054(16) -0.0022(14)
C5 0.0388(15) 0.0414(16) 0.0559(17) -0.0153(14) -0.0063(14) 0.0098(13)
C6 0.0404(15) 0.0516(18) 0.0539(17) -0.0189(14) -0.0007(14) 0.0010(14)
C7 0.0390(16) 0.0448(17) 0.076(2) -0.0252(16) -0.0078(15) 0.0062(14)

loop_
_atom_type_symbol
_atom_type_description
_atom_type_scat_dispersion_real
_atom_type_scat_dispersion_imag
_atom_type_scat_source
C C 0.0033 0.0016 'International Tables Vol C Tables 4.2.6.8 and 6.1.1.4'
H H 0.0000 0.0000 'International Tables Vol C Tables 4.2.6.8 and 6.1.1.4'
N N 0.0061 0.0033 'International Tables Vol C Tables 4.2.6.8 and 6.1.1.4'
O O 0.0106 0.0060 'International Tables Vol C Tables 4.2.6.8 and 6.1.1.4'
Ni Ni 0.3393 1.1124 'International Tables Vol C Tables 4.2.6.8 and 6.1.1.4'

loop_
_geom_angle_atom_site_label_1
_geom_angle_atom_site_label_2
_geom_angle_atom_site_label_3
_geom_angle
_geom_angle_site_symmetry_1
_geom_angle_site_symmetry_3
_geom_angle_publ_flag
O11 Ni1 O16 94.56(6) . 6_556 ?
O11 Ni1 O2 97.61(6) . . ?
O16 Ni1 O2 98.74(6) 6_556 . ?
O11 Ni1 O13 97.50(6) . 3 ?
O16 Ni1 O13 97.18(6) 6_556 3 ?
O2 Ni1 O13 157.03(6) . 3 ?
O11 Ni1 O14 160.04(5) . 3 ?
O16 Ni1 O14 91.21(6) 6_556 3 ?
O2 Ni1 O14 100.37(5) . 3 ?
O13 Ni1 O14 62.77(5) 3 3 ?
O11 Ni1 O1 92.83(6) . . ?
O16 Ni1 O1 159.68(6) 6_556 . ?
O2 Ni1 O1 61.47(6) . . ?
O13 Ni1 O1 100.59(6) 3 . ?
O14 Ni1 O1 88.22(6) 3 . ?
O11 Ni1 C18 128.88(6) . 3 ?
O16 Ni1 C18 96.69(6) 6_556 3 ?
O2 Ni1 C18 129.27(6) . 3 ?
O13 Ni1 C18 31.64(6) 3 3 ?
O14 Ni1 C18 31.23(6) 3 3 ?
O1 Ni1 C18 93.32(6) . 3 ?
O11 Ni1 C22 97.02(6) . . ?
O16 Ni1 C22 129.59(6) 6_556 . ?
O2 Ni1 C22 31.12(6) . . ?
O13 Ni1 C22 129.29(6) 3 . ?
O14 Ni1 C22 93.93(6) 3 . ?
O1 Ni1 C22 30.38(6) . . ?
C18 Ni1 C22 112.69(7) 3 . ?
O12 Ni2 O12 180.0 . 5_565 ?
O12 Ni2 O15 89.48(5) . 2_564 ?
O12 Ni2 O15 90.52(5) 5_565 2_564 ?
O12 Ni2 O15 90.52(5) . 6_556 ?
O12 Ni2 O15 89.48(5) 5_565 6_556 ?
O15 Ni2 O15 180.00(7) 2_564 6_556 ?
O12 Ni2 O2 85.97(5) . 5_565 ?
O12 Ni2 O2 94.03(5) 5_565 5_565 ?
O15 Ni2 O2 88.06(5) 2_564 5_565 ?
O15 Ni2 O2 91.94(5) 6_556 5_565 ?
O12 Ni2 O2 94.03(5) . . ?
O12 Ni2 O2 85.97(5) 5_565 . ?
O15 Ni2 O2 91.94(5) 2_564 . ?
O15 Ni2 O2 88.06(5) 6_556 . ?
O2 Ni2 O2 180.0 5_565 . ?
C12 C11 C16 119.77(18) . . ?
C12 C11 C17 118.55(17) . . ?
C16 C11 C17 121.68(17) . . ?
C11 C12 C13 120.77(18) . . ?
C11 C12 H12A 119.6 . . ?
C13 C12 H12A 119.6 . . ?
C12 C13 C14 119.02(18) . . ?
C12 C13 C18 118.90(17) . . ?
C14 C13 C18 122.06(17) . . ?
C15 C14 C13 120.59(18) . . ?
C15 C14 H14A 119.7 . . ?
C13 C14 H14A 119.7 . . ?
C14 C15 C16 119.52(18) . . ?
C14 C15 C19 121.27(17) . . ?
C16 C15 C19 119.13(17) . . ?
C11 C16 C15 119.78(18) . . ?
C11 C16 H16A 120.1 . . ?
C15 C16 H16A 120.1 . . ?
O12 C17 O11 127.53(17) . . ?
O12 C17 C11 115.09(17) . . ?
O11 C17 C11 117.36(16) . . ?
O14 C18 O13 120.94(18) . . ?
O14 C18 C13 120.26(18) . . ?
O13 C18 C13 118.72(17) . . ?
O14 C18 Ni1 62.80(11) . 3_545 ?
O13 C18 Ni1 58.41(10) . 3_545 ?
C13 C18 Ni1 171.43(15) . 3_545 ?
O16 C19 O15 127.40(18) . . ?
O16 C19 C15 115.66(16) . . ?
O15 C19 C15 116.87(17) . . ?
C17 O11 Ni1 120.08(12) . . ?
C17 O12 Ni2 138.96(13) . . ?
C18 O13 Ni1 89.95(12) . 3_545 ?
C18 O14 Ni1 85.97(12) . 3_545 ?
C19 O15 Ni2 129.34(12) . 2_565 ?
C19 O16 Ni1 129.25(12) . 6_656 ?
C22 C21 H21A 109.5 . . ?
C22 C21 H21B 109.5 . . ?
H21A C21 H21B 109.5 . . ?
C22 C21 H21C 109.5 . . ?
H21A C21 H21C 109.5 . . ?
H21B C21 H21C 109.5 . . ?
O1 C22 O2 118.37(18) . . ?
O1 C22 C21 121.60(19) . . ?
O2 C22 C21 119.81(18) . . ?
O1 C22 Ni1 63.18(11) . . ?
O2 C22 Ni1 55.27(10) . . ?
C21 C22 Ni1 171.23(16) . . ?
C22 O1 Ni1 86.44(12) . . ?
C22 O2 Ni1 93.60(12) . . ?
C22 O2 Ni2 137.33(13) . . ?
Ni1 O2 Ni2 112.38(6) . . ?
C1 N1 C2 108.6(2) . . ?
C1 N1 C4 125.6(2) . . ?
C2 N1 C4 125.7(2) . . ?
C1 N2 C3 107.8(2) . . ?
C1 N2 C5 125.9(2) . . ?
C3 N2 C5 126.3(2) . . ?
N2 C1 N1 109.2(2) . . ?
N2 C1 H1A 125.4 . . ?
N1 C1 H1A 125.4 . . ?
C3 C2 N1 106.2(2) . . ?
C3 C2 H2A 126.9 . . ?
N1 C2 H2A 126.9 . . ?
C2 C3 N2 108.2(2) . . ?
C2 C3 H3A 125.9 . . ?
N2 C3 H3A 125.9 . . ?
N1 C4 H4A 109.5 . . ?
N1 C4 H4B 109.5 . . ?
H4A C4 H4B 109.5 . . ?
N1 C4 H4C 109.5 . . ?
H4A C4 H4C 109.5 . . ?
H4B C4 H4C 109.5 . . ?
N2 C5 C6 112.1(2) . . ?
N2 C5 H5A 109.2 . . ?
C6 C5 H5A 109.2 . . ?
N2 C5 H5B 109.2 . . ?
C6 C5 H5B 109.2 . . ?
H5A C5 H5B 107.9 . . ?
C5 C6 C7 114.8(3) . . ?
C5 C6 H6A 108.6 . . ?
C7 C6 H6A 108.6 . . ?
C5 C6 H6B 108.6 . . ?
C7 C6 H6B 108.6 . . ?
H6A C6 H6B 107.5 . . ?
C6 C7 H7A 109.5 . . ?
C6 C7 H7B 109.5 . . ?
H7A C7 H7B 109.5 . . ?
C6 C7 H7C 109.5 . . ?
H7A C7 H7C 109.5 . . ?
H7B C7 H7C 109.5 . . ?

loop_
_geom_bond_atom_site_label_1
_geom_bond_atom_site_label_2
_geom_bond_distance
_geom_bond_site_symmetry_2
_geom_bond_publ_flag
Ni1 O11 2.0146(14) . ?
Ni1 O16 2.0193(14) 6_556 ?
Ni1 O2 2.0325(13) . ?
Ni1 O13 2.0622(14) 3 ?
Ni1 O14 2.1585(14) 3 ?
Ni1 O1 2.2068(15) . ?
Ni1 C18 2.421(2) 3 ?
Ni1 C22 2.468(2) . ?
Ni2 O12 2.0273(13) . ?
Ni2 O12 2.0273(13) 5_565 ?
Ni2 O15 2.0640(13) 2_564 ?
Ni2 O15 2.0640(13) 6_556 ?
Ni2 O2 2.0682(14) 5_565 ?
Ni2 O2 2.0682(14) . ?
C11 C12 1.384(3) . ?
C11 C16 1.390(3) . ?
C11 C17 1.512(3) . ?
C12 C13 1.390(3) . ?
C12 H12A 0.9500 . ?
C13 C14 1.393(3) . ?
C13 C18 1.505(3) . ?
C14 C15 1.385(3) . ?
C14 H14A 0.9500 . ?
C15 C16 1.400(3) . ?
C15 C19 1.513(3) . ?
C16 H16A 0.9500 . ?
C17 O12 1.250(2) . ?
C17 O11 1.262(2) . ?
C18 O14 1.258(2) . ?
C18 O13 1.270(2) . ?
C18 Ni1 2.421(2) 3_545 ?
C19 O16 1.255(2) . ?
C19 O15 1.263(2) . ?
O13 Ni1 2.0622(14) 3_545 ?
O14 Ni1 2.1585(14) 3_545 ?
O15 Ni2 2.0640(13) 2_565 ?
O16 Ni1 2.0193(14) 6_656 ?
C21 C22 1.499(3) . ?
C21 H21A 0.9800 . ?
C21 H21B 0.9800 . ?
C21 H21C 0.9800 . ?
C22 O1 1.250(2) . ?
C22 O2 1.278(2) . ?
N1 C1 1.324(3) . ?
N1 C2 1.379(3) . ?
N1 C4 1.456(4) . ?
N2 C1 1.318(3) . ?
N2 C3 1.375(3) . ?
N2 C5 1.475(3) . ?
C1 H1A 0.9500 . ?
C2 C3 1.341(4) . ?
C2 H2A 0.9500 . ?
C3 H3A 0.9500 . ?
C4 H4A 0.9800 . ?
C4 H4B 0.9800 . ?
C4 H4C 0.9800 . ?
C5 C6 1.490(4) . ?
C5 H5A 0.9900 . ?
C5 H5B 0.9900 . ?
C6 C7 1.505(4) . ?
C6 H6A 0.9900 . ?
C6 H6B 0.9900 . ?
C7 H7A 0.9800 . ?
C7 H7B 0.9800 . ?
C7 H7C 0.9800 . ?

loop_
_geom_torsion_atom_site_label_1
_geom_torsion_atom_site_label_2
_geom_torsion_atom_site_label_3
_geom_torsion_atom_site_label_4
_geom_torsion
_geom_torsion_site_symmetry_1
_geom_torsion_site_symmetry_2
_geom_torsion_site_symmetry_3
_geom_torsion_site_symmetry_4
_geom_torsion_publ_flag
C16 C11 C12 C13 5.4(3) . . . . ?
C17 C11 C12 C13 -174.40(17) . . . . ?
C11 C12 C13 C14 -5.8(3) . . . . ?
C11 C12 C13 C18 172.60(18) . . . . ?
C12 C13 C14 C15 0.0(3) . . . . ?
C18 C13 C14 C15 -178.36(18) . . . . ?
C13 C14 C15 C16 6.1(3) . . . . ?
C13 C14 C15 C19 -170.43(18) . . . . ?
C12 C11 C16 C15 0.8(3) . . . . ?
C17 C11 C16 C15 -179.40(17) . . . . ?
C14 C15 C16 C11 -6.5(3) . . . . ?
C19 C15 C16 C11 170.10(17) . . . . ?
C12 C11 C17 O12 -27.5(3) . . . . ?
C16 C11 C17 O12 152.78(18) . . . . ?
C12 C11 C17 O11 150.90(18) . . . . ?
C16 C11 C17 O11 -28.9(3) . . . . ?
C12 C13 C18 O14 -171.82(18) . . . . ?
C14 C13 C18 O14 6.5(3) . . . . ?
C12 C13 C18 O13 5.0(3) . . . . ?
C14 C13 C18 O13 -176.66(18) . . . . ?
C12 C13 C18 Ni1 -63.1(10) . . . 3_545 ?
C14 C13 C18 Ni1 115.2(9) . . . 3_545 ?
C14 C15 C19 O16 162.98(18) . . . . ?
C16 C15 C19 O16 -13.6(3) . . . . ?
C14 C15 C19 O15 -14.3(3) . . . . ?
C16 C15 C19 O15 169.08(17) . . . . ?
O12 C17 O11 Ni1 26.8(3) . . . . ?
C11 C17 O11 Ni1 -151.28(13) . . . . ?
O16 Ni1 O11 C17 44.14(14) 6_556 . . . ?
O2 Ni1 O11 C17 -55.33(15) . . . . ?
O13 Ni1 O11 C17 142.01(14) 3 . . . ?
O14 Ni1 O11 C17 150.51(16) 3 . . . ?
O1 Ni1 O11 C17 -116.92(14) . . . . ?
C18 Ni1 O11 C17 146.52(14) 3 . . . ?
C22 Ni1 O11 C17 -86.71(15) . . . . ?
O11 C17 O12 Ni2 8.7(3) . . . . ?
C11 C17 O12 Ni2 -173.18(13) . . . . ?
O12 Ni2 O12 C17 -43(17) 5_565 . . . ?
O15 Ni2 O12 C17 88.5(2) 2_564 . . . ?
O15 Ni2 O12 C17 -91.5(2) 6_556 . . . ?
O2 Ni2 O12 C17 176.6(2) 5_565 . . . ?
O2 Ni2 O12 C17 -3.4(2) . . . . ?
O14 C18 O13 Ni1 6.1(2) . . . 3_545 ?
C13 C18 O13 Ni1 -170.66(16) . . . 3_545 ?
O13 C18 O14 Ni1 -5.88(19) . . . 3_545 ?
C13 C18 O14 Ni1 170.87(17) . . . 3_545 ?
O16 C19 O15 Ni2 -21.9(3) . . . 2_565 ?
C15 C19 O15 Ni2 155.07(12) . . . 2_565 ?
O15 C19 O16 Ni1 -15.7(3) . . . 6_656 ?
C15 C19 O16 Ni1 167.35(12) . . . 6_656 ?
O11 Ni1 C22 O1 -83.58(12) . . . . ?
O16 Ni1 C22 O1 174.54(10) 6_556 . . . ?
O2 Ni1 C22 O1 -176.69(19) . . . . ?
O13 Ni1 C22 O1 22.13(15) 3 . . . ?
O14 Ni1 C22 O1 79.70(12) 3 . . . ?
C18 Ni1 C22 O1 53.90(13) 3 . . . ?
O11 Ni1 C22 O2 93.11(12) . . . . ?
O16 Ni1 C22 O2 -8.77(15) 6_556 . . . ?
O13 Ni1 C22 O2 -161.18(10) 3 . . . ?
O14 Ni1 C22 O2 -103.61(12) 3 . . . ?
O1 Ni1 C22 O2 176.69(19) . . . . ?
C18 Ni1 C22 O2 -129.42(11) 3 . . . ?
O11 Ni1 C22 C21 151.4(10) . . . . ?
O16 Ni1 C22 C21 49.5(10) 6_556 . . . ?
O2 Ni1 C22 C21 58.3(10) . . . . ?
O13 Ni1 C22 C21 -102.9(10) 3 . . . ?
O14 Ni1 C22 C21 -45.3(10) 3 . . . ?
O1 Ni1 C22 C21 -125.0(10) . . . . ?
C18 Ni1 C22 C21 -71.1(10) 3 . . . ?
O2 C22 O1 Ni1 -3.09(18) . . . . ?
C21 C22 O1 Ni1 171.57(19) . . . . ?
O11 Ni1 O1 C22 99.08(12) . . . . ?
O16 Ni1 O1 C22 -12.2(2) 6_556 . . . ?
O2 Ni1 O1 C22 1.95(11) . . . . ?
O13 Ni1 O1 C22 -162.74(12) 3 . . . ?
O14 Ni1 O1 C22 -100.87(12) 3 . . . ?
C18 Ni1 O1 C22 -131.70(12) 3 . . . ?
O1 C22 O2 Ni1 3.4(2) . . . . ?
C21 C22 O2 Ni1 -171.40(17) . . . . ?
O1 C22 O2 Ni2 -125.78(18) . . . . ?
C21 C22 O2 Ni2 59.5(3) . . . . ?
Ni1 C22 O2 Ni2 -129.14(18) . . . . ?
O11 Ni1 O2 C22 -90.99(12) . . . . ?
O16 Ni1 O2 C22 173.17(12) 6_556 . . . ?
O13 Ni1 O2 C22 39.8(2) 3 . . . ?
O14 Ni1 O2 C22 80.31(12) 3 . . . ?
O1 Ni1 O2 C22 -1.91(11) . . . . ?
C18 Ni1 O2 C22 67.03(14) 3 . . . ?
O11 Ni1 O2 Ni2 54.37(7) . . . . ?
O16 Ni1 O2 Ni2 -41.48(7) 6_556 . . . ?
O13 Ni1 O2 Ni2 -174.87(11) 3 . . . ?
O14 Ni1 O2 Ni2 -134.34(7) 3 . . . ?
O1 Ni1 O2 Ni2 143.45(9) . . . . ?
C18 Ni1 O2 Ni2 -147.62(7) 3 . . . ?
C22 Ni1 O2 Ni2 145.35(15) . . . . ?
O12 Ni2 O2 C22 90.39(19) . . . . ?
O12 Ni2 O2 C22 -89.61(19) 5_565 . . . ?
O15 Ni2 O2 C22 0.78(19) 2_564 . . . ?
O15 Ni2 O2 C22 -179.22(19) 6_556 . . . ?
O2 Ni2 O2 C22 -85(3) 5_565 . . . ?
O12 Ni2 O2 Ni1 -32.77(7) . . . . ?
O12 Ni2 O2 Ni1 147.23(7) 5_565 . . . ?
O15 Ni2 O2 Ni1 -122.38(7) 2_564 . . . ?
O15 Ni2 O2 Ni1 57.62(7) 6_556 . . . ?
O2 Ni2 O2 Ni1 152(3) 5_565 . . . ?
C3 N2 C1 N1 -0.4(3) . . . . ?
C5 N2 C1 N1 -179.7(2) . . . . ?
C2 N1 C1 N2 0.1(3) . . . . ?
C4 N1 C1 N2 176.1(2) . . . . ?
C1 N1 C2 C3 0.2(3) . . . . ?
C4 N1 C2 C3 -175.8(2) . . . . ?
N1 C2 C3 N2 -0.5(3) . . . . ?
C1 N2 C3 C2 0.6(3) . . . . ?
C5 N2 C3 C2 179.8(2) . . . . ?
C1 N2 C5 C6 -91.5(3) . . . . ?
C3 N2 C5 C6 89.4(3) . . . . ?
N2 C5 C6 C7 -66.4(3) . . . . ?
